data_2212493
loop_
_publ_author_name
'Li, Jian'
'Liang, Zu-Pei'
'Guo, Huan-Mei'

_publ_section_title
;
 1-(1,3-Dioxoisoindolin-2-yl)urea
;
_journal_coeditor_code BT2274
_journal_issue 3
_journal_name_full 'Acta Crystallographica Section E'
_journal_page_first o1467
_journal_page_last o1468
_journal_paper_doi 10.1107/S1600536807008252
_journal_volume 63
_journal_year 2007
_chemical_formula_iupac 'C9 H7 N3 O3'
_chemical_formula_moiety 'C9 H7 N3 O3'
_chemical_formula_sum 'C9 H7 N3 O3'
_chemical_formula_weight 205.18
_chemical_name_systematic
;
1-(1,3-dioxoisoindolin-2-yl)urea
;
_space_group_IT_number 14
_symmetry_cell_setting monoclinic
_symmetry_space_group_name_Hall '-P 2ybc'
_symmetry_space_group_name_H-M 'P 1 21/c 1'
_atom_sites_solution_hydrogens geom
_atom_sites_solution_primary direct
_atom_sites_solution_secondary difmap
_cell_angle_alpha 90.00
_cell_angle_beta 96.025(8)
_cell_angle_gamma 90.00
_cell_formula_units_Z 4
_cell_length_a 7.408(3)
_cell_length_b 4.596(2)
_cell_length_c 27.805(13)
_cell_measurement_reflns_used 1179
_cell_measurement_temperature 294(2)
_cell_measurement_theta_max 22.82
_cell_measurement_theta_min 2.95
_cell_volume 941.5(7)
_computing_cell_refinement 'SAINT (Bruker, 1997)'
_computing_data_collection 'SMART (Bruker, 1997)'
_computing_data_reduction SAINT
_computing_molecular_graphics 'SHELXTL (Bruker, 1997)'
_computing_publication_material SHELXTL
_computing_structure_refinement 'SHELXL97 (Sheldrick, 1997)'
_computing_structure_solution 'SHELXS97 (Sheldrick, 1997)'
_diffrn_ambient_temperature 294(2)
_diffrn_measured_fraction_theta_full 0.999
_diffrn_measured_fraction_theta_max 0.999
_diffrn_measurement_device_type 'Bruker SMART CCD area-detector'
_diffrn_measurement_method '\f and \w'
_diffrn_radiation_monochromator graphite
_diffrn_radiation_source 'fine-focus sealed tube'
_diffrn_radiation_type MoK\a
_diffrn_radiation_wavelength 0.71073
_diffrn_reflns_av_R_equivalents 0.0601
_diffrn_reflns_av_sigmaI/netI 0.0681
_diffrn_reflns_limit_h_max 7
_diffrn_reflns_limit_h_min -8
_diffrn_reflns_limit_k_max 5
_diffrn_reflns_limit_k_min -5
_diffrn_reflns_limit_l_max 33
_diffrn_reflns_limit_l_min -30
_diffrn_reflns_number 4518
_diffrn_reflns_theta_full 25.02
_diffrn_reflns_theta_max 25.02
_diffrn_reflns_theta_min 1.47
_exptl_absorpt_coefficient_mu 0.112
_exptl_absorpt_correction_T_max 0.9867
_exptl_absorpt_correction_T_min 0.9757
_exptl_absorpt_correction_type multi-scan
_exptl_absorpt_process_details '(SADABS; Bruker, 1997)'
_exptl_crystal_colour colourless
_exptl_crystal_density_diffrn 1.448
_exptl_crystal_density_method 'not measured'
_exptl_crystal_description plate
_exptl_crystal_F_000 424
_exptl_crystal_size_max 0.22
_exptl_crystal_size_mid 0.20
_exptl_crystal_size_min 0.12
_refine_diff_density_max 0.224
_refine_diff_density_min -0.243
_refine_ls_extinction_method none
_refine_ls_goodness_of_fit_ref 1.068
_refine_ls_hydrogen_treatment constr
_refine_ls_matrix_type full
_refine_ls_number_parameters 136
_refine_ls_number_reflns 1668
_refine_ls_number_restraints 3
_refine_ls_restrained_S_all 1.067
_refine_ls_R_factor_all 0.1061
_refine_ls_R_factor_gt 0.0663
_refine_ls_shift/su_max 0.000
_refine_ls_shift/su_mean 0.000
_refine_ls_structure_factor_coef Fsqd
_refine_ls_weighting_details 'calc w=1/[\s^2^(Fo^2^)+(0.063P)^2^+1.4756P] where P=(Fo^2^+2Fc^2^)/3'
_refine_ls_weighting_scheme calc
_refine_ls_wR_factor_gt 0.1629
_refine_ls_wR_factor_ref 0.1888
_reflns_number_gt 1092
_reflns_number_total 1668
_reflns_threshold_expression I>2\s(I)
_cod_data_source_file bt2274.cif
_cod_data_source_block I
_cod_depositor_comments
;
The following automatic conversions were performed:
'_symmetry_cell_setting' value 'Monoclinic' changed to 'monoclinic'
according to '/home/saulius/struct/CIF-dictionaries/cif_core.dic'
dictionary named 'cif_core.dic' version 2.4.1 from 2010-06-29.

Automatic conversion script
Id: cif_fix_enum 1527 2010-12-29 10:47:43Z saulius 

The following automatic conversions were performed:

'_symmetry_cell_setting' value 'Monoclinic' changed to 'monoclinic'
according to /home/saulius/struct/CIF-dictionaries/cif_core.dic
dictionary named 'cif_core.dic' version 2.4.1 from 2010-06-29.

Automatic conversion script
Id: cif_fix_values 1715 2011-07-08 13:25:40Z adriana 
;
_cod_original_cell_volume 941.4(7)
_cod_original_sg_symbol_H-M 'P 21/c'
_cod_database_code 2212493
_cod_database_fobs_code 2212493

loop_
_symmetry_equiv_pos_as_xyz
'x, y, z'
'-x, y+1/2, -z+1/2'
'-x, -y, -z'
'x, -y-1/2, z-1/2'

loop_
_atom_site_type_symbol
_atom_site_label
_atom_site_fract_x
_atom_site_fract_y
_atom_site_fract_z
_atom_site_U_iso_or_equiv
_atom_site_adp_type
_atom_site_calc_flag
_atom_site_refinement_flags
_atom_site_occupancy
O O1 1.1057(4) 0.3061(8) 0.17262(12) 0.0655(10) Uani d . 1
O O2 0.6541(4) 0.3588(7) 0.04596(10) 0.0572(9) Uani d . 1
O O3 1.1285(4) 0.5715(6) 0.05753(10) 0.0468(8) Uani d . 1
N N1 0.8964(4) 0.2675(7) 0.10444(12) 0.0404(9) Uani d . 1
N N2 1.0080(5) 0.1317(7) 0.07440(13) 0.0489(10) Uani d . 1
H H2 1.0022 -0.0529 0.0694 0.059 Uiso calc R 1
N N3 1.2421(4) 0.1570(7) 0.02742(12) 0.0428(9) Uani d D 1
H H3A 1.2349 -0.0365 0.0234 0.051 Uiso d RD 1
H H3B 1.3176 0.2449 0.0089 0.051 Uiso d RD 1
C C1 0.9591(5) 0.3669(9) 0.15122(15) 0.0405(10) Uani d . 1
C C2 0.8113(5) 0.5564(9) 0.16609(14) 0.0369(9) Uani d . 1
C C3 0.7971(6) 0.7015(10) 0.20928(16) 0.0504(11) Uani d . 1
H H3 0.8886 0.6902 0.2348 0.060 Uiso calc R 1
C C4 0.6420(7) 0.8634(11) 0.21303(18) 0.0614(13) Uani d . 1
H H4 0.6297 0.9648 0.2414 0.074 Uiso calc R 1
C C5 0.5035(7) 0.8777(11) 0.1750(2) 0.0615(14) Uani d . 1
H H5 0.4003 0.9877 0.1785 0.074 Uiso calc R 1
C C6 0.5173(6) 0.7293(10) 0.13169(18) 0.0535(12) Uani d . 1
H H6 0.4250 0.7384 0.1063 0.064 Uiso calc R 1
C C7 0.6732(5) 0.5681(9) 0.12782(14) 0.0374(9) Uani d . 1
C C8 0.7293(5) 0.3928(9) 0.08660(15) 0.0391(10) Uani d . 1
C C9 1.1284(5) 0.3030(8) 0.05290(13) 0.0329(9) Uani d . 1

loop_
_atom_site_aniso_label
_atom_site_aniso_U_11
_atom_site_aniso_U_22
_atom_site_aniso_U_33
_atom_site_aniso_U_12
_atom_site_aniso_U_13
_atom_site_aniso_U_23
O1 0.0468(19) 0.083(3) 0.065(2) 0.0237(18) -0.0042(16) 0.0078(18)
O2 0.0553(19) 0.070(2) 0.0442(18) -0.0088(17) -0.0020(15) -0.0043(16)
O3 0.0602(19) 0.0194(14) 0.0618(19) 0.0010(14) 0.0116(15) -0.0032(13)
N1 0.0376(19) 0.0373(19) 0.047(2) 0.0050(15) 0.0076(16) -0.0025(16)
N2 0.057(2) 0.0242(18) 0.070(2) -0.0030(17) 0.0281(19) -0.0077(17)
N3 0.049(2) 0.0248(17) 0.057(2) 0.0023(16) 0.0164(17) -0.0031(16)
C1 0.037(2) 0.039(2) 0.045(2) 0.0082(19) 0.0019(19) 0.0046(19)
C2 0.032(2) 0.036(2) 0.043(2) -0.0014(18) 0.0046(17) 0.0011(18)
C3 0.049(3) 0.059(3) 0.043(2) -0.001(2) 0.004(2) -0.006(2)
C4 0.071(3) 0.056(3) 0.060(3) 0.006(3) 0.023(3) -0.012(2)
C5 0.050(3) 0.054(3) 0.085(4) 0.013(2) 0.030(3) 0.004(3)
C6 0.038(2) 0.056(3) 0.066(3) 0.007(2) 0.003(2) 0.006(2)
C7 0.034(2) 0.036(2) 0.043(2) 0.0023(18) 0.0065(18) 0.0027(18)
C8 0.038(2) 0.035(2) 0.044(2) -0.0099(18) 0.0015(19) 0.0057(18)
C9 0.036(2) 0.023(2) 0.039(2) 0.0008(17) -0.0036(17) -0.0021(17)

loop_
_atom_type_symbol
_atom_type_description
_atom_type_scat_dispersion_real
_atom_type_scat_dispersion_imag
_atom_type_scat_source
C C 0.0033 0.0016 'International Tables Vol C Tables 4.2.6.8 and 6.1.1.4'
H H 0.0000 0.0000 'International Tables Vol C Tables 4.2.6.8 and 6.1.1.4'
N N 0.0061 0.0033 'International Tables Vol C Tables 4.2.6.8 and 6.1.1.4'
O O 0.0106 0.0060 'International Tables Vol C Tables 4.2.6.8 and 6.1.1.4'

loop_
_geom_angle_atom_site_label_1
_geom_angle_atom_site_label_2
_geom_angle_atom_site_label_3
_geom_angle
N2 N1 C8 122.1(3)
N2 N1 C1 122.9(3)
C8 N1 C1 112.7(3)
C9 N2 N1 117.4(3)
C9 N2 H2 121.3
N1 N2 H2 121.3
C9 N3 H3A 122.1
C9 N3 H3B 123.0
H3A N3 H3B 114.0
O1 C1 N1 124.7(4)
O1 C1 C2 130.0(4)
N1 C1 C2 105.3(3)
C3 C2 C7 121.7(4)
C3 C2 C1 130.2(4)
C7 C2 C1 108.2(3)
C4 C3 C2 117.6(4)
C4 C3 H3 121.2
C2 C3 H3 121.2
C3 C4 C5 121.3(4)
C3 C4 H4 119.4
C5 C4 H4 119.4
C4 C5 C6 121.0(4)
C4 C5 H5 119.5
C6 C5 H5 119.5
C7 C6 C5 117.7(4)
C7 C6 H6 121.1
C5 C6 H6 121.1
C6 C7 C2 120.7(4)
C6 C7 C8 130.4(4)
C2 C7 C8 108.8(3)
O2 C8 N1 125.1(4)
O2 C8 C7 130.1(4)
N1 C8 C7 104.8(3)
O3 C9 N3 124.1(4)
O3 C9 N2 121.3(4)
N3 C9 N2 114.7(3)

loop_
_geom_bond_atom_site_label_1
_geom_bond_atom_site_label_2
_geom_bond_distance
O1 C1 1.214(5)
O2 C8 1.217(5)
O3 C9 1.241(4)
N1 N2 1.384(4)
N1 C8 1.407(5)
N1 C1 1.411(5)
N2 C9 1.372(5)
N2 H2 0.8600
N3 C9 1.337(5)
N3 H3A 0.8973
N3 H3B 0.8963
C1 C2 1.492(5)
C2 C3 1.387(6)
C2 C7 1.397(5)
C3 C4 1.382(6)
C3 H3 0.9300
C4 C5 1.396(7)
C4 H4 0.9300
C5 C6 1.397(7)
C5 H5 0.9300
C6 C7 1.386(6)
C6 H6 0.9300
C7 C8 1.495(6)

loop_
_geom_hbond_atom_site_label_D
_geom_hbond_atom_site_label_H
_geom_hbond_atom_site_label_A
_geom_hbond_site_symmetry_A
_geom_hbond_distance_DH
_geom_hbond_distance_HA
_geom_hbond_distance_DA
_geom_hbond_angle_DHA
N2 H2 O3 1_545 0.86 2.01 2.781(4) 149.1
N3 H3A O3 1_545 0.90 2.22 2.966(4) 140.3
N3 H3A O2 3_755 0.90 2.63 3.271(5) 129.1
N3 H3B O2 3_765 0.90 2.40 3.168(5) 144.1
N3 H3B O2 1_655 0.90 2.65 3.179(5) 118.9
C6 H6 O3 1_455 0.93 2.57 3.439(6) 154.8

loop_
_geom_torsion_atom_site_label_1
_geom_torsion_atom_site_label_2
_geom_torsion_atom_site_label_3
_geom_torsion_atom_site_label_4
_geom_torsion
C8 N1 N2 C9 86.6(5)
C1 N1 N2 C9 -74.4(5)
N2 N1 C1 O1 -11.9(6)
C8 N1 C1 O1 -174.4(4)
N2 N1 C1 C2 167.2(3)
C8 N1 C1 C2 4.6(4)
O1 C1 C2 C3 -3.9(8)
N1 C1 C2 C3 177.1(4)
O1 C1 C2 C7 177.2(4)
N1 C1 C2 C7 -1.8(4)
C7 C2 C3 C4 -1.0(7)
C1 C2 C3 C4 -179.9(4)
C2 C3 C4 C5 0.8(7)
C3 C4 C5 C6 -0.2(8)
C4 C5 C6 C7 -0.1(7)
C5 C6 C7 C2 -0.1(7)
C5 C6 C7 C8 -178.7(4)
C3 C2 C7 C6 0.7(6)
C1 C2 C7 C6 179.8(4)
C3 C2 C7 C8 179.6(4)
C1 C2 C7 C8 -1.4(4)
N2 N1 C8 O2 11.6(6)
C1 N1 C8 O2 174.3(4)
N2 N1 C8 C7 -168.1(3)
C1 N1 C8 C7 -5.4(4)
C6 C7 C8 O2 3.1(7)
C2 C7 C8 O2 -175.6(4)
C6 C7 C8 N1 -177.3(4)
C2 C7 C8 N1 4.0(4)
N1 N2 C9 O3 -4.9(6)
N1 N2 C9 N3 175.0(3)

loop_
_cod_related_entry_id
_cod_related_entry_database
_cod_related_entry_code
1 ChemSpider 2711799
